data_4119093
loop_
_publ_author_name
'Peng, Hai-Yan'
'Lam, Chi-Keung'
'Mak, Thomas C. W.'
'Cai, Zongwei'
'Ma, Wai-Tang'
'Li, Yu-Xue'
'Wong, Henry N. C.'

_publ_section_title
;
 Chiral Rodlike Platinum Complexes, Double Helical Chains, and Potential
 Asymmetric Hydrogenation Ligand Based on &#x201C;Linear&#x201D; Building
 Blocks:&#x00A0; 1,8,9,16-Tetrahydroxytetraphenylene and
 1,8,9,16-Tetrakis(diphenylphosphino)tetraphenylene
;
_journal_issue 26
_journal_name_full 'Journal of the American Chemical Society'
_journal_page_first 9603
_journal_page_last 9611
_journal_paper_doi 10.1021/ja051013l
_journal_volume 127
_journal_year 2005
_chemical_formula_sum 'C28 H20 N2 O4'
_chemical_formula_weight 448.46
_chemical_name_systematic
; 
 ? 
;
_space_group_IT_number 14
_symmetry_cell_setting monoclinic
_symmetry_space_group_name_Hall '-P 2ybc'
_symmetry_space_group_name_H-M 'P 1 21/c 1'
_atom_sites_solution_hydrogens geom
_atom_sites_solution_primary direct
_atom_sites_solution_secondary difmap
_audit_creation_method SHELXL-97
_cell_angle_alpha 90.00
_cell_angle_beta 103.219(15)
_cell_angle_gamma 90.00
_cell_formula_units_Z 4
_cell_length_a 13.652(12)
_cell_length_b 8.691(8)
_cell_length_c 18.893(17)
_cell_measurement_reflns_used 1584
_cell_measurement_temperature 293(2)
_cell_measurement_theta_max 49.178
_cell_measurement_theta_min 5.178
_cell_volume 2182(3)
_computing_cell_refinement 'Bruker SMART'
_computing_data_collection 'Bruker SMART'
_computing_data_reduction 'Bruker SHELXTL'
_computing_molecular_graphics 'Bruker SHELXTL'
_computing_publication_material 'Bruker SHELXTL'
_computing_structure_refinement 'SHELXL-97 (Sheldrick, 1997)'
_computing_structure_solution 'SHELXS-97 (Sheldrick, 1990)'
_diffrn_ambient_temperature 293(2)
_diffrn_measured_fraction_theta_full 0.999
_diffrn_measured_fraction_theta_max 0.999
_diffrn_measurement_device_type 'CCD area detector'
_diffrn_measurement_method 'phi and omega scans'
_diffrn_radiation_monochromator graphite
_diffrn_radiation_source 'fine-focus sealed tube'
_diffrn_radiation_type MoK\a
_diffrn_radiation_wavelength 0.71073
_diffrn_reflns_av_R_equivalents 0.1474
_diffrn_reflns_av_sigmaI/netI 0.1029
_diffrn_reflns_limit_h_max 17
_diffrn_reflns_limit_h_min -7
_diffrn_reflns_limit_k_max 11
_diffrn_reflns_limit_k_min -11
_diffrn_reflns_limit_l_max 23
_diffrn_reflns_limit_l_min -24
_diffrn_reflns_number 12512
_diffrn_reflns_theta_full 27.00
_diffrn_reflns_theta_max 27.00
_diffrn_reflns_theta_min 1.53
_exptl_absorpt_coefficient_mu 0.092
_exptl_absorpt_correction_T_max 1.00000
_exptl_absorpt_correction_T_min 0.55678
_exptl_absorpt_correction_type empirical
_exptl_crystal_colour colorless
_exptl_crystal_density_diffrn 1.365
_exptl_crystal_density_method 'not measured'
_exptl_crystal_F_000 936
_exptl_crystal_size_max 0.432
_exptl_crystal_size_mid 0.312
_exptl_crystal_size_min 0.211
_refine_diff_density_max 0.299
_refine_diff_density_min -0.338
_refine_diff_density_rms 0.065
_refine_ls_extinction_coef 0.0012(5)
_refine_ls_extinction_expression Fc^*^=kFc[1+0.001xFc^2^\l^3^/sin(2\q)]^-1/4^
_refine_ls_extinction_method SHELXL
_refine_ls_goodness_of_fit_ref 0.768
_refine_ls_hydrogen_treatment mixed
_refine_ls_matrix_type full
_refine_ls_number_parameters 388
_refine_ls_number_reflns 4769
_refine_ls_number_restraints 1
_refine_ls_restrained_S_all 0.768
_refine_ls_R_factor_all 0.1392
_refine_ls_R_factor_gt 0.0533
_refine_ls_shift/su_max 0.093
_refine_ls_shift/su_mean 0.045
_refine_ls_structure_factor_coef Fsqd
_refine_ls_weighting_details 'calc w=1/[\s^2^(Fo^2^)+(0.0465P)^2^+0.0000P] where P=(Fo^2^+2Fc^2^)/3'
_refine_ls_weighting_scheme calc
_refine_ls_wR_factor_gt 0.0938
_refine_ls_wR_factor_ref 0.1271
_reflns_number_gt 1525
_reflns_number_total 4769
_reflns_threshold_expression >2sigma(I)
_cod_data_source_file ja051013lsup8.cif
_cod_data_source_block cd23136
_cod_depositor_comments
;
The following automatic conversions were performed:

'_symmetry_cell_setting' value 'Monoclinic' changed to 'monoclinic'
according to /home/saulius/struct/CIF-dictionaries/cif_core.dic
dictionary named 'cif_core.dic' version 2.4.2 from 2011-04-26.

Automatic conversion script
Id: cif_fix_values 1891 2012-01-12 08:04:46Z andrius 
;
_cod_original_sg_symbol_H-M P2(1)/c
_cod_database_code 4119093

loop_
_symmetry_equiv_pos_as_xyz
'x, y, z'
'-x, y+1/2, -z+1/2'
'-x, -y, -z'
'x, -y-1/2, z-1/2'

loop_
_atom_site_label
_atom_site_type_symbol
_atom_site_fract_x
_atom_site_fract_y
_atom_site_fract_z
_atom_site_U_iso_or_equiv
_atom_site_adp_type
_atom_site_occupancy
_atom_site_symmetry_multiplicity
_atom_site_calc_flag
_atom_site_refinement_flags
O1 O 0.16706(19) 0.2557(3) 0.67397(13) 0.0532(7) Uani 1 1 d .
O2 O 0.33237(19) 0.2568(3) 0.32626(12) 0.0540(8) Uani 1 1 d .
O3 O 0.10311(18) 0.1625(3) 0.29749(12) 0.0466(7) Uani 1 1 d D
O4 O 0.39836(17) 0.1638(3) 0.70290(13) 0.0457(7) Uani 1 1 d .
N1 N 0.2967(2) 0.6175(4) 0.23022(18) 0.0538(9) Uani 1 1 d .
N2 N 0.2043(2) 0.8835(4) 0.26989(18) 0.0549(9) Uani 1 1 d .
C1 C 0.1574(3) 0.1350(4) 0.62496(18) 0.0368(9) Uani 1 1 d .
C2 C 0.0851(3) 0.0211(5) 0.6199(2) 0.0498(11) Uani 1 1 d .
C3 C 0.0787(3) -0.0937(5) 0.5686(2) 0.0510(11) Uani 1 1 d .
C4 C 0.1435(3) -0.0948(4) 0.5212(2) 0.0426(9) Uani 1 1 d .
C5 C 0.3571(3) -0.0935(4) 0.4781(2) 0.0448(10) Uani 1 1 d .
C6 C 0.4214(3) -0.0931(5) 0.4311(2) 0.0523(11) Uani 1 1 d .
C7 C 0.4151(3) 0.0207(5) 0.37897(19) 0.0456(10) Uani 1 1 d .
C8 C 0.3435(3) 0.1366(4) 0.37436(18) 0.0381(9) Uani 1 1 d .
C9 C 0.1181(2) 0.2690(4) 0.35339(18) 0.0373(8) Uani 1 1 d .
C10 C 0.0469(3) 0.3856(5) 0.3474(2) 0.0466(10) Uani 1 1 d .
C11 C 0.0545(3) 0.4948(5) 0.4018(3) 0.0561(12) Uani 1 1 d .
C12 C 0.1335(3) 0.4889(4) 0.4627(2) 0.0493(11) Uani 1 1 d .
C13 C 0.3667(3) 0.4894(4) 0.5378(2) 0.0479(10) Uani 1 1 d .
C14 C 0.4458(3) 0.4958(5) 0.5980(2) 0.0543(12) Uani 1 1 d .
C15 C 0.4539(3) 0.3879(5) 0.6533(2) 0.0499(11) Uani 1 1 d .
C16 C 0.3834(2) 0.2688(4) 0.64724(17) 0.0365(8) Uani 1 1 d .
C25 C 0.2928(3) 0.7509(5) 0.1940(2) 0.0579(11) Uani 1 1 d .
C26 C 0.2468(3) 0.8818(5) 0.2129(2) 0.0559(11) Uani 1 1 d .
C27 C 0.2072(3) 0.7510(5) 0.3056(2) 0.0582(11) Uani 1 1 d .
C28 C 0.2520(3) 0.6202(5) 0.2864(2) 0.0571(12) Uani 1 1 d .
C1A C 0.2249(2) 0.1368(4) 0.57901(17) 0.0313(8) Uani 1 1 d .
C4A C 0.2161(2) 0.0202(4) 0.52603(16) 0.0311(8) Uani 1 1 d .
C5B C 0.2842(2) 0.0206(4) 0.47396(17) 0.0334(8) Uani 1 1 d .
C8B C 0.2763(2) 0.1363(4) 0.42072(17) 0.0322(8) Uani 1 1 d .
C9C C 0.1987(2) 0.2593(4) 0.41374(15) 0.0324(8) Uani 1 1 d .
C12C C 0.2058(3) 0.3736(4) 0.46759(19) 0.0368(8) Uani 1 1 d .
C13D C 0.2937(3) 0.3738(4) 0.53168(19) 0.0367(8) Uani 1 1 d .
C16D C 0.3022(2) 0.2615(4) 0.58637(16) 0.0329(8) Uani 1 1 d .
H1 H 0.130(4) 0.251(7) 0.708(3) 0.12(3) Uiso 1 1 d .
H2 H 0.042(2) 0.021(4) 0.6502(16) 0.053(10) Uiso 1 1 d .
H3 H 0.026(3) -0.177(4) 0.5628(19) 0.083(14) Uiso 1 1 d .
H4 H 0.134(3) -0.169(4) 0.4771(17) 0.079(13) Uiso 1 1 d .
H5 H 0.3581(19) -0.173(3) 0.5104(14) 0.034(8) Uiso 1 1 d .
H6 H 0.472(2) -0.180(3) 0.4360(14) 0.039(9) Uiso 1 1 d .
H7 H 0.464(3) 0.033(4) 0.3434(18) 0.083(13) Uiso 1 1 d .
H8 H 0.3664(17) 0.243(3) 0.2933(13) 0.028(7) Uiso 1 1 d .
H9 H 0.136(4) 0.068(4) 0.299(3) 0.13(3) Uiso 1 1 d D
H10 H -0.008(2) 0.386(3) 0.3042(15) 0.040(9) Uiso 1 1 d .
H11 H 0.006(2) 0.573(3) 0.4001(16) 0.045(10) Uiso 1 1 d .
H12 H 0.142(3) 0.572(4) 0.5012(17) 0.058(11) Uiso 1 1 d .
H13 H 0.362(3) 0.563(4) 0.4935(17) 0.060(11) Uiso 1 1 d .
H14 H 0.502(3) 0.572(4) 0.6054(18) 0.061(12) Uiso 1 1 d .
H15 H 0.513(3) 0.386(4) 0.699(2) 0.088(15) Uiso 1 1 d .
H16 H 0.3500(18) 0.083(3) 0.6956(13) 0.037(7) Uiso 1 1 d .
H25 H 0.337(3) 0.757(4) 0.1611(18) 0.080(13) Uiso 1 1 d .
H26 H 0.253(3) 0.988(4) 0.1886(19) 0.089(14) Uiso 1 1 d .
H27 H 0.186(2) 0.757(4) 0.3503(16) 0.060(10) Uiso 1 1 d .
H28 H 0.259(2) 0.536(3) 0.3143(15) 0.047(10) Uiso 1 1 d .

loop_
_atom_site_aniso_label
_atom_site_aniso_U_11
_atom_site_aniso_U_22
_atom_site_aniso_U_33
_atom_site_aniso_U_23
_atom_site_aniso_U_13
_atom_site_aniso_U_12
O1 0.0538(17) 0.066(2) 0.0455(16) -0.0117(15) 0.0223(14) -0.0016(14)
O2 0.0595(18) 0.070(2) 0.0422(16) 0.0149(15) 0.0307(14) 0.0046(14)
O3 0.0449(16) 0.0642(18) 0.0312(14) -0.0015(13) 0.0099(13) -0.0078(13)
O4 0.0368(15) 0.0616(18) 0.0373(15) 0.0012(13) 0.0052(12) -0.0030(12)
N1 0.050(2) 0.053(2) 0.057(2) -0.0020(18) 0.0073(19) -0.0031(16)
N2 0.052(2) 0.054(2) 0.054(2) -0.0052(18) 0.0025(19) -0.0013(17)
C1 0.036(2) 0.043(2) 0.032(2) 0.0006(18) 0.0083(17) 0.0022(16)
C2 0.040(2) 0.067(3) 0.047(2) 0.010(2) 0.021(2) -0.006(2)
C3 0.047(3) 0.052(3) 0.055(3) 0.008(2) 0.014(2) -0.0127(19)
C4 0.048(2) 0.039(2) 0.041(2) 0.0024(18) 0.0110(19) -0.0061(17)
C5 0.051(3) 0.034(2) 0.050(2) 0.0048(18) 0.013(2) 0.0068(18)
C6 0.047(3) 0.056(3) 0.055(3) -0.009(2) 0.013(2) 0.0197(19)
C7 0.037(2) 0.062(3) 0.039(2) -0.010(2) 0.0135(18) 0.0009(19)
C8 0.036(2) 0.050(2) 0.0300(19) -0.0048(18) 0.0111(17) -0.0047(17)
C9 0.034(2) 0.046(2) 0.036(2) 0.0080(18) 0.0164(16) 0.0002(17)
C10 0.037(2) 0.059(3) 0.044(2) 0.012(2) 0.0109(19) 0.0018(19)
C11 0.050(3) 0.052(3) 0.072(3) 0.011(2) 0.026(2) 0.014(2)
C12 0.060(3) 0.036(2) 0.056(3) 0.003(2) 0.021(2) 0.0078(19)
C13 0.056(3) 0.040(2) 0.052(2) -0.009(2) 0.021(2) -0.0123(19)
C14 0.050(3) 0.051(3) 0.063(3) -0.018(2) 0.017(2) -0.022(2)
C15 0.038(2) 0.059(3) 0.054(3) -0.022(2) 0.013(2) -0.009(2)
C16 0.034(2) 0.047(2) 0.0296(18) -0.0078(18) 0.0095(15) 0.0045(17)
C25 0.056(3) 0.064(3) 0.056(3) 0.005(2) 0.017(2) -0.006(2)
C26 0.062(3) 0.049(3) 0.056(3) 0.003(2) 0.013(2) -0.003(2)
C27 0.068(3) 0.060(3) 0.048(3) -0.006(2) 0.017(2) -0.003(2)
C28 0.061(3) 0.052(3) 0.055(3) 0.011(2) 0.007(2) -0.005(2)
C1A 0.0297(18) 0.037(2) 0.0275(18) 0.0059(16) 0.0083(15) 0.0047(15)
C4A 0.0375(19) 0.0276(19) 0.0280(18) 0.0045(15) 0.0066(16) 0.0039(15)
C5B 0.0329(19) 0.036(2) 0.0311(19) -0.0064(16) 0.0076(16) 0.0024(16)
C8B 0.0323(19) 0.036(2) 0.0286(19) -0.0009(16) 0.0071(15) 0.0036(15)
C9C 0.0331(18) 0.037(2) 0.0284(18) 0.0090(16) 0.0107(15) -0.0025(15)
C12C 0.038(2) 0.037(2) 0.037(2) 0.0064(18) 0.0125(18) 0.0001(17)
C13D 0.046(2) 0.032(2) 0.036(2) -0.0044(17) 0.0175(18) 0.0000(17)
C16D 0.0328(18) 0.034(2) 0.0361(19) -0.0041(16) 0.0172(16) -0.0006(15)

loop_
_atom_type_symbol
_atom_type_description
_atom_type_scat_dispersion_real
_atom_type_scat_dispersion_imag
_atom_type_scat_source
C C 0.0033 0.0016 'International Tables Vol C Tables 4.2.6.8 and 6.1.1.4'
H H 0.0000 0.0000 'International Tables Vol C Tables 4.2.6.8 and 6.1.1.4'
N N 0.0061 0.0033 'International Tables Vol C Tables 4.2.6.8 and 6.1.1.4'
O O 0.0106 0.0060 'International Tables Vol C Tables 4.2.6.8 and 6.1.1.4'

loop_
_geom_angle_atom_site_label_1
_geom_angle_atom_site_label_2
_geom_angle_atom_site_label_3
_geom_angle
C1 O1 H1 117(4)
C8 O2 H8 112.1(17)
C9 O3 H9 126(4)
C16 O4 H16 113.8(15)
C28 N1 C25 114.6(4)
C27 N2 C26 115.5(4)
O1 C1 C2 123.0(3)
O1 C1 C1A 115.5(3)
C2 C1 C1A 121.5(3)
C3 C2 C1 119.7(4)
C3 C2 H2 120(2)
C1 C2 H2 121(2)
C2 C3 C4 120.5(4)
C2 C3 H3 121(2)
C4 C3 H3 118(2)
C3 C4 C4A 120.0(4)
C3 C4 H4 122.9(19)
C4A C4 H4 116.6(19)
C6 C5 C5B 120.7(4)
C6 C5 H5 120.7(16)
C5B C5 H5 118.4(16)
C7 C6 C5 120.9(3)
C7 C6 H6 121.8(17)
C5 C6 H6 117.3(17)
C6 C7 C8 119.3(3)
C6 C7 H7 126(2)
C8 C7 H7 115(2)
O2 C8 C7 124.3(3)
O2 C8 C8B 115.2(3)
C7 C8 C8B 120.6(3)
O3 C9 C10 116.6(3)
O3 C9 C9C 122.3(3)
C10 C9 C9C 121.1(3)
C11 C10 C9 120.5(4)
C11 C10 H10 121.9(17)
C9 C10 H10 117.6(17)
C10 C11 C12 120.2(4)
C10 C11 H11 122(2)
C12 C11 H11 117(2)
C11 C12 C12C 119.0(4)
C11 C12 H12 121(2)
C12C C12 H12 120(2)
C14 C13 C13D 120.3(4)
C14 C13 H13 122.2(19)
C13D C13 H13 117.3(19)
C13 C14 C15 120.4(4)
C13 C14 H14 125(2)
C15 C14 H14 115(2)
C14 C15 C16 120.1(4)
C14 C15 H15 123(2)
C16 C15 H15 116(2)
O4 C16 C15 116.7(3)
O4 C16 C16D 123.3(3)
C15 C16 C16D 120.0(3)
N1 C25 C26 123.1(4)
N1 C25 H25 115(2)
C26 C25 H25 121(2)
N2 C26 C25 121.6(4)
N2 C26 H26 116(2)
C25 C26 H26 122(2)
N2 C27 C28 122.9(4)
N2 C27 H27 115(2)
C28 C27 H27 122(2)
N1 C28 C27 122.2(4)
N1 C28 H28 117(2)
C27 C28 H28 121(2)
C1 C1A C4A 118.0(3)
C1 C1A C16D 119.9(3)
C4A C1A C16D 122.0(3)
C4 C4A C1A 120.3(3)
C4 C4A C5B 119.8(3)
C1A C4A C5B 119.9(3)
C5 C5B C8B 119.0(3)
C5 C5B C4A 120.2(3)
C8B C5B C4A 120.8(3)
C8 C8B C5B 119.5(3)
C8 C8B C9C 119.7(3)
C5B C8B C9C 120.8(3)
C9 C9C C12C 117.3(3)
C9 C9C C8B 121.9(3)
C12C C9C C8B 120.8(3)
C12 C12C C9C 121.8(4)
C12 C12C C13D 118.5(4)
C9C C12C C13D 119.7(3)
C13 C13D C16D 120.0(4)
C13 C13D C12C 119.4(4)
C16D C13D C12C 120.6(3)
C13D C16D C16 119.1(3)
C13D C16D C1A 119.7(3)
C16 C16D C1A 121.1(3)

loop_
_geom_bond_atom_site_label_1
_geom_bond_atom_site_label_2
_geom_bond_distance
O1 C1 1.385(4)
O1 H1 0.92(6)
O2 C8 1.370(4)
O2 H8 0.87(2)
O3 C9 1.384(4)
O3 H9 0.93(2)
O4 C16 1.372(4)
O4 H16 0.95(2)
N1 C28 1.340(5)
N1 C25 1.341(5)
N2 C27 1.331(5)
N2 C26 1.336(5)
C1 C2 1.385(5)
C1 C1A 1.403(4)
C2 C3 1.380(5)
C2 H2 0.91(3)
C3 C4 1.394(5)
C3 H3 1.01(4)
C4 C4A 1.396(5)
C4 H4 1.04(3)
C5 C6 1.385(5)
C5 C5B 1.393(5)
C5 H5 0.92(3)
C6 C7 1.384(5)
C6 H6 1.01(3)
C7 C8 1.393(5)
C7 H7 1.05(3)
C8 C8B 1.405(4)
C9 C10 1.390(5)
C9 C9C 1.394(4)
C10 C11 1.385(6)
C10 H10 0.97(3)
C11 C12 1.387(5)
C11 H11 0.94(3)
C12 C12C 1.396(5)
C12 H12 1.01(3)
C13 C14 1.379(5)
C13 C13D 1.401(5)
C13 H13 1.04(3)
C14 C15 1.390(6)
C14 H14 1.00(3)
C15 C16 1.399(5)
C15 H15 1.04(4)
C16 C16D 1.405(4)
C25 C26 1.384(6)
C25 H25 0.97(3)
C26 H26 1.05(4)
C27 C28 1.379(6)
C27 H27 0.95(3)
C28 H28 0.89(3)
C1A C4A 1.410(4)
C1A C16D 1.497(4)
C4A C5B 1.501(2)
C5B C8B 1.409(4)
C8B C9C 1.490(4)
C9C C12C 1.409(4)
C12C C13D 1.497(3)
C13D C16D 1.406(4)

loop_
_geom_torsion_atom_site_label_1
_geom_torsion_atom_site_label_2
_geom_torsion_atom_site_label_3
_geom_torsion_atom_site_label_4
_geom_torsion
O1 C1 C2 C3 178.6(4)
C1A C1 C2 C3 -0.1(6)
C1 C2 C3 C4 -0.8(7)
C2 C3 C4 C4A 0.6(6)
C5B C5 C6 C7 0.2(7)
C5 C6 C7 C8 0.4(6)
C6 C7 C8 O2 178.3(3)
C6 C7 C8 C8B -1.7(6)
O3 C9 C10 C11 178.3(3)
C9C C9 C10 C11 -0.3(5)
C9 C10 C11 C12 0.2(6)
C10 C11 C12 C12C 1.3(6)
C13D C13 C14 C15 -0.1(6)
C13 C14 C15 C16 2.0(6)
C14 C15 C16 O4 177.9(3)
C14 C15 C16 C16D -2.3(5)
C28 N1 C25 C26 0.3(5)
C27 N2 C26 C25 -1.5(6)
N1 C25 C26 N2 1.0(7)
C26 N2 C27 C28 0.8(6)
C25 N1 C28 C27 -1.0(5)
N2 C27 C28 N1 0.4(7)
O1 C1 C1A C4A -177.6(3)
C2 C1 C1A C4A 1.2(5)
O1 C1 C1A C16D 1.5(5)
C2 C1 C1A C16D -179.8(3)
C3 C4 C4A C1A 0.6(5)
C3 C4 C4A C5B -178.7(3)
C1 C1A C4A C4 -1.4(5)
C16D C1A C4A C4 179.5(3)
C1 C1A C4A C5B 177.8(3)
C16D C1A C4A C5B -1.2(4)
C6 C5 C5B C8B 0.4(6)
C6 C5 C5B C4A -179.1(3)
C4 C4A C5B C5 -69.1(2)
C1A C4A C5B C5 111.7(5)
C4 C4A C5B C8B 111.5(5)
C1A C4A C5B C8B -67.8(2)
O2 C8 C8B C5B -177.6(3)
C7 C8 C8B C5B 2.3(5)
O2 C8 C8B C9C 1.5(5)
C7 C8 C8B C9C -178.6(3)
C5 C5B C8B C8 -1.7(5)
C4A C5B C8B C8 177.8(3)
C5 C5B C8B C9C 179.2(3)
C4A C5B C8B C9C -1.3(5)
O3 C9 C9C C12C -179.5(3)
C10 C9 C9C C12C -1.0(5)
O3 C9 C9C C8B 2.3(5)
C10 C9 C9C C8B -179.2(3)
C8 C8B C9C C9 68.8(4)
C5B C8B C9C C9 -112.1(4)
C8 C8B C9C C12C -109.4(4)
C5B C8B C9C C12C 69.8(4)
C11 C12 C12C C9C -2.7(6)
C11 C12 C12C C13D 176.7(3)
C9 C9C C12C C12 2.5(5)
C8B C9C C12C C12 -179.2(3)
C9 C9C C12C C13D -176.8(3)
C8B C9C C12C C13D 1.5(4)
C14 C13 C13D C16D -1.5(5)
C14 C13 C13D C12C 177.0(3)
C12 C12C C13D C13 -69.9(2)
C9C C12C C13D C13 109.5(5)
C12 C12C C13D C16D 108.6(5)
C9C C12C C13D C16D -72.0(2)
C13 C13D C16D C16 1.1(5)
C12C C13D C16D C16 -177.4(3)
C13 C13D C16D C1A -179.0(3)
C12C C13D C16D C1A 2.5(4)
O4 C16 C16D C13D -179.4(3)
C15 C16 C16D C13D 0.8(5)
O4 C16 C16D C1A 0.7(5)
C15 C16 C16D C1A -179.1(3)
C1 C1A C16D C13D -110.2(4)
C4A C1A C16D C13D 68.9(4)
C1 C1A C16D C16 69.7(4)
C4A C1A C16D C16 -111.2(4)
